data_8102093
loop_
_publ_author_name
'Li, X.-H.'
'Jia, S.-C.'
'Jalbout, A. F.'

_publ_section_title
;
Crystal structure of catena-(\m-(N,N-dimethylformamide)-N,N-
dimethylformamide-\m-(2,2'-dithiodibenzoato)-lead(II)), Pb[
(CH~3~)~2~NCHO]~2~[S~2~(C~6~H~4~COO)~2~]
;
_journal_issue 2
_journal_name_full 'Zeitschrift f\"ur Kristallographie - New Crystal Structures'
_journal_page_first 117
_journal_page_last 118
_journal_volume 222
_journal_year 2007
_chemical_formula_moiety 'C20 H22 N2 O6 Pb S2'
_chemical_formula_structural Pb[(CH3)2NCHO]2[S2(C6H4COO)2]
_chemical_formula_sum 'C20 H22 N2 O6 Pb S2'
_chemical_formula_weight 657.74
_space_group_IT_number 2
_symmetry_cell_setting triclinic
_symmetry_space_group_name_Hall '-P 1'
_symmetry_space_group_name_H-M 'P -1'
_atom_sites_solution_hydrogens geom
_atom_sites_solution_primary direct
_atom_sites_solution_secondary difmap
_audit_creation_method SHELXL-97
_cell_angle_alpha 65.2070(10)
_cell_angle_beta 70.1080(10)
_cell_angle_gamma 65.546(2)
_cell_formula_units_Z 2
_cell_length_a 9.7413(4)
_cell_length_b 11.7000(4)
_cell_length_c 12.4184(5)
_cell_measurement_reflns_used 4043
_cell_measurement_temperature 298(2)
_cell_measurement_theta_max 25.20
_cell_measurement_theta_min 1.84
_cell_volume 1145.61(8)
_computing_cell_refinement 'SAINT (Bruker, 2002)'
_computing_data_collection 'SMART (Bruker, 2002)'
_computing_data_reduction SAINT
_computing_molecular_graphics 'XP (Bruker, 2002)'
_computing_publication_material 'SHELXL-97 (Bruker, 2002)'
_computing_structure_refinement 'SHELXL-97 (Sheldrick, 1997)'
_computing_structure_solution 'SHELXS-97 (Sheldrick, 1997)'
_diffrn_ambient_temperature 298(2)
_diffrn_measured_fraction_theta_full 0.982
_diffrn_measured_fraction_theta_max 0.982
_diffrn_measurement_device_type 'Bruker SMART APEX CCD'
_diffrn_measurement_method phi/omega
_diffrn_radiation_monochromator graphite
_diffrn_radiation_source 'fine-focus sealed tube'
_diffrn_radiation_type MoK\a
_diffrn_radiation_wavelength 0.71073
_diffrn_reflns_av_R_equivalents 0.0187
_diffrn_reflns_av_sigmaI/netI 0.0341
_diffrn_reflns_limit_h_max 9
_diffrn_reflns_limit_h_min -11
_diffrn_reflns_limit_k_max 13
_diffrn_reflns_limit_k_min -14
_diffrn_reflns_limit_l_max 14
_diffrn_reflns_limit_l_min -14
_diffrn_reflns_number 6075
_diffrn_reflns_theta_full 25.20
_diffrn_reflns_theta_max 25.20
_diffrn_reflns_theta_min 1.84
_diffrn_standards_decay_% 0
_diffrn_standards_interval_count 0
_diffrn_standards_interval_time 0
_diffrn_standards_number 0
_exptl_absorpt_coefficient_mu 7.584
_exptl_absorpt_correction_T_max 0.401
_exptl_absorpt_correction_T_min 0.265
_exptl_absorpt_correction_type numerical
_exptl_absorpt_process_details 'SADABS (Bruker, 1997)'
_exptl_crystal_colour colorless
_exptl_crystal_density_diffrn 1.907
_exptl_crystal_density_method 'not measured'
_exptl_crystal_description block
_exptl_crystal_F_000 636
_exptl_crystal_size_max 0.40
_exptl_crystal_size_mid 0.15
_exptl_crystal_size_min 0.12
_refine_diff_density_max 1.241
_refine_diff_density_min -1.262
_refine_diff_density_rms 0.113
_refine_ls_extinction_method none
_refine_ls_goodness_of_fit_ref 1.087
_refine_ls_hydrogen_treatment constr
_refine_ls_matrix_type full
_refine_ls_number_parameters 284
_refine_ls_number_reflns 4043
_refine_ls_number_restraints 0
_refine_ls_restrained_S_all 1.087
_refine_ls_R_factor_all 0.0276
_refine_ls_R_factor_gt 0.0257
_refine_ls_shift/su_max 0.000
_refine_ls_shift/su_mean 0.000
_refine_ls_structure_factor_coef Fsqd
_refine_ls_weighting_details 'calc w=1/[\s^2^(Fo^2^)+(0.0324P)^2^+0.8198P] where P=(Fo^2^+2Fc^2^)/3'
_refine_ls_weighting_scheme calc
_refine_ls_wR_factor_gt 0.0647
_refine_ls_wR_factor_ref 0.0655
_reflns_number_gt 3801
_reflns_number_total 4043
_reflns_threshold_expression >2\s(I)
_cod_data_source_file 1267-1969.cff
_cod_data_source_block lx1m
_cod_depositor_comments
;
The following automatic conversions were performed:
'_symmetry_cell_setting' value 'Triclinic' changed to 'triclinic'
according to '/home/saulius/struct/CIF-dictionaries/cif_core.dic'
dictionary named 'cif_core.dic' version 2.4.1 from 2010-06-29.

Automatic conversion script
Id: cif_fix_enum 1555 2011-01-17 13:19:09Z saulius 
;
_cod_original_sg_symbol_Hall -P1
_cod_original_sg_symbol_H-M P-1
_cod_database_code 8102093

loop_
_symmetry_equiv_pos_as_xyz
'x, y, z'
'-x, -y, -z'

loop_
_atom_site_label
_atom_site_type_symbol
_atom_site_fract_x
_atom_site_fract_y
_atom_site_fract_z
_atom_site_U_iso_or_equiv
_atom_site_adp_type
_atom_site_occupancy
_atom_site_symmetry_multiplicity
_atom_site_Wyckoff_symbol
_atom_site_calc_flag
_atom_site_refinement_flags
_atom_site_disorder_assembly
_atom_site_disorder_group
Pb1 Pb 0.866377(18) 0.139315(15) 0.073115(14) 0.03353(8) Uani 1 2 i d . . .
S1 S 0.42118(14) 0.50846(11) 0.22707(11) 0.0410(3) Uani 1 2 i d . . .
S2 S 0.23169(14) 0.67506(11) 0.22500(11) 0.0410(3) Uani 1 2 i d . . .
O1 O 0.6563(4) 0.2964(3) 0.1908(4) 0.0563(9) Uani 1 2 i d . . .
O2 O 0.6506(4) 0.0951(4) 0.2410(4) 0.0625(11) Uani 1 2 i d . . .
O3 O 0.0102(4) 1.0796(3) 0.2266(3) 0.0494(8) Uani 1 2 i d . . .
O4 O 0.0158(4) 0.9102(3) 0.1883(3) 0.0449(8) Uani 1 2 i d . . .
O5 O 0.9232(5) 0.3737(4) -0.0395(4) 0.0725(12) Uani 1 2 i d . . .
O6 O 0.8146(5) -0.0666(4) 0.0427(3) 0.0630(10) Uani 1 2 i d . . .
N1 N 0.8446(7) 0.5985(5) -0.1020(5) 0.0695(14) Uani 1 2 i d . . .
N2 N 0.6653(6) -0.1797(5) 0.1962(4) 0.0635(13) Uani 1 2 i d . . .
C1 C 0.5911(5) 0.2095(5) 0.2490(4) 0.0397(10) Uani 1 2 i d . . .
C2 C 0.4374(5) 0.2438(4) 0.3314(4) 0.0370(10) Uani 1 2 i d . . .
C3 C 0.3499(5) 0.3735(4) 0.3316(4) 0.0368(10) Uani 1 2 i d . . .
C4 C 0.2106(6) 0.3949(5) 0.4120(5) 0.0506(13) Uani 1 2 i d . . .
H4 H 0.1512 0.4810 0.4117 0.061 Uiso 1 2 i calc R . .
C5 C 0.1585(6) 0.2906(6) 0.4925(6) 0.0607(15) Uani 1 2 i d . . .
H5 H 0.0657 0.3065 0.5474 0.073 Uiso 1 2 i calc R . .
C6 C 0.2427(6) 0.1627(5) 0.4924(5) 0.0559(14) Uani 1 2 i d . . .
H6 H 0.2068 0.0924 0.5463 0.067 Uiso 1 2 i calc R . .
C7 C 0.3799(6) 0.1403(5) 0.4120(5) 0.0492(12) Uani 1 2 i d . . .
H7 H 0.4361 0.0541 0.4110 0.059 Uiso 1 2 i calc R . .
C8 C 0.2311(5) 0.7288(4) 0.3404(4) 0.0340(9) Uani 1 2 i d . . .
C9 C 0.3046(5) 0.6419(5) 0.4377(4) 0.0403(10) Uani 1 2 i d . . .
H9 H 0.3553 0.5532 0.4433 0.048 Uiso 1 2 i calc R . .
C10 C 0.3030(6) 0.6857(5) 0.5250(5) 0.0504(12) Uani 1 2 i d . . .
H10 H 0.3503 0.6261 0.5900 0.060 Uiso 1 2 i calc R . .
C11 C 0.2319(6) 0.8170(6) 0.5171(5) 0.0543(13) Uani 1 2 i d . . .
H11 H 0.2329 0.8465 0.5756 0.065 Uiso 1 2 i calc R . .
C12 C 0.1589(6) 0.9049(5) 0.4220(4) 0.0438(11) Uani 1 2 i d . . .
H12 H 0.1132 0.9940 0.4160 0.053 Uiso 1 2 i calc R . .
C13 C 0.1523(5) 0.8625(4) 0.3342(4) 0.0343(9) Uani 1 2 i d . . .
C14 C 0.0555(5) 0.9573(4) 0.2430(4) 0.0351(10) Uani 1 2 i d . . .
C15 C 0.8295(8) 0.4800(6) -0.0315(6) 0.0648(16) Uani 1 2 i d . . .
H15 H 0.7407 0.4780 0.0283 0.078 Uiso 1 2 i calc R . .
C16 C 0.9770(11) 0.6115(8) -0.1974(7) 0.097(3) Uani 1 2 i d . . .
H16A H 1.0522 0.5254 -0.1921 0.145 Uiso 1 2 i calc R . .
H16B H 1.0206 0.6671 -0.1896 0.145 Uiso 1 2 i calc R . .
H16C H 0.9468 0.6507 -0.2743 0.145 Uiso 1 2 i calc R . .
C17 C 0.7280(11) 0.7200(7) -0.0835(8) 0.099(3) Uani 1 2 i d . . .
H17A H 0.6392 0.6995 -0.0264 0.149 Uiso 1 2 i calc R . .
H17B H 0.6992 0.7810 -0.1592 0.149 Uiso 1 2 i calc R . .
H17C H 0.7688 0.7596 -0.0528 0.149 Uiso 1 2 i calc R . .
C18 C 0.7969(7) -0.1619(6) 0.1357(5) 0.0557(14) Uani 1 2 i d . . .
H18 H 0.8846 -0.2253 0.1639 0.067 Uiso 1 2 i calc R . .
C19 C 0.6601(11) -0.2988(10) 0.3001(7) 0.114(3) Uani 1 2 i d . . .
H19A H 0.7629 -0.3532 0.3115 0.171 Uiso 1 2 i calc R . .
H19B H 0.6127 -0.3474 0.2862 0.171 Uiso 1 2 i calc R . .
H19C H 0.6013 -0.2742 0.3712 0.171 Uiso 1 2 i calc R . .
C20 C 0.5221(8) -0.0850(9) 0.1645(9) 0.108(3) Uani 1 2 i d . . .
H20A H 0.5400 -0.0057 0.1033 0.161 Uiso 1 2 i calc R . .
H20B H 0.4528 -0.0640 0.2349 0.161 Uiso 1 2 i calc R . .
H20C H 0.4776 -0.1219 0.1340 0.161 Uiso 1 2 i calc R . .

loop_
_atom_site_aniso_label
_atom_site_aniso_U_11
_atom_site_aniso_U_22
_atom_site_aniso_U_33
_atom_site_aniso_U_23
_atom_site_aniso_U_13
_atom_site_aniso_U_12
Pb1 0.03306(11) 0.02771(11) 0.03286(11) -0.01019(8) -0.00393(7) -0.00501(7)
S1 0.0386(6) 0.0314(6) 0.0453(6) -0.0139(5) -0.0013(5) -0.0081(5)
S2 0.0469(6) 0.0308(6) 0.0436(6) -0.0142(5) -0.0160(5) -0.0031(5)
O1 0.0441(19) 0.045(2) 0.069(2) -0.0274(19) 0.0101(17) -0.0116(17)
O2 0.055(2) 0.039(2) 0.070(3) -0.0233(19) 0.0135(19) -0.0084(17)
O3 0.061(2) 0.0313(18) 0.049(2) -0.0133(15) -0.0160(17) -0.0038(16)
O4 0.0480(19) 0.0314(17) 0.054(2) -0.0075(15) -0.0220(16) -0.0089(15)
O5 0.083(3) 0.047(2) 0.082(3) -0.021(2) -0.007(2) -0.024(2)
O6 0.064(2) 0.077(3) 0.052(2) -0.013(2) -0.0055(19) -0.039(2)
N1 0.102(4) 0.048(3) 0.070(3) -0.013(2) -0.029(3) -0.032(3)
N2 0.059(3) 0.082(4) 0.058(3) -0.024(3) 0.007(2) -0.043(3)
C1 0.035(2) 0.036(3) 0.040(2) -0.015(2) -0.004(2) -0.003(2)
C2 0.034(2) 0.037(2) 0.036(2) -0.013(2) -0.0046(19) -0.0085(19)
C3 0.033(2) 0.036(2) 0.039(2) -0.014(2) -0.0047(19) -0.0082(19)
C4 0.036(3) 0.041(3) 0.064(3) -0.023(3) 0.005(2) -0.008(2)
C5 0.043(3) 0.057(3) 0.073(4) -0.028(3) 0.014(3) -0.020(3)
C6 0.054(3) 0.046(3) 0.060(3) -0.014(3) 0.006(3) -0.026(3)
C7 0.051(3) 0.035(3) 0.051(3) -0.013(2) -0.006(2) -0.008(2)
C8 0.025(2) 0.034(2) 0.039(2) -0.0118(19) -0.0034(18) -0.0085(18)
C9 0.031(2) 0.036(2) 0.046(3) -0.012(2) -0.008(2) -0.0047(19)
C10 0.045(3) 0.060(3) 0.042(3) -0.014(2) -0.016(2) -0.010(3)
C11 0.055(3) 0.067(4) 0.048(3) -0.029(3) -0.014(3) -0.011(3)
C12 0.041(3) 0.042(3) 0.046(3) -0.021(2) -0.003(2) -0.009(2)
C13 0.026(2) 0.036(2) 0.037(2) -0.0126(19) -0.0027(18) -0.0090(18)
C14 0.030(2) 0.029(2) 0.039(2) -0.0117(19) -0.0026(18) -0.0052(18)
C15 0.080(4) 0.049(3) 0.068(4) -0.017(3) -0.014(3) -0.026(3)
C16 0.145(8) 0.093(6) 0.071(5) -0.015(4) -0.013(5) -0.073(6)
C17 0.129(7) 0.045(4) 0.131(7) -0.028(4) -0.067(6) -0.003(4)
C18 0.056(3) 0.068(4) 0.052(3) -0.022(3) -0.002(3) -0.033(3)
C19 0.106(7) 0.135(8) 0.092(6) 0.005(5) -0.004(5) -0.085(6)
C20 0.050(4) 0.126(7) 0.139(8) -0.046(6) 0.000(5) -0.033(5)

loop_
_atom_type_symbol
_atom_type_description
_atom_type_scat_dispersion_real
_atom_type_scat_dispersion_imag
_atom_type_scat_source
C C 0.0033 0.0000 'International Tables Vol C Tables 4.2.6.8 and 6.1.1.4'
H H 0.0000 0.0000 'International Tables Vol C Tables 4.2.6.8 and 6.1.1.4'
N N 0.0061 0.0000 'International Tables Vol C Tables 4.2.6.8 and 6.1.1.4'
O O 0.0106 0.0000 'International Tables Vol C Tables 4.2.6.8 and 6.1.1.4'
Pb Pb -3.3944 0.0000 'International Tables Vol C Tables 4.2.6.8 and 6.1.1.4'
S S 0.1246 0.0000 'International Tables Vol C Tables 4.2.6.8 and 6.1.1.4'

loop_
_geom_angle_atom_site_label_1
_geom_angle_atom_site_label_2
_geom_angle_atom_site_label_3
_geom_angle
_geom_angle_site_symmetry_1
_geom_angle_site_symmetry_3
_geom_angle_publ_flag
O3 Pb1 O2 87.09(14) 1_645 . yes
O3 Pb1 O4 52.66(11) 1_645 1_645 yes
O2 Pb1 O4 83.64(12) . 1_645 yes
O3 Pb1 O1 83.68(12) 1_645 . yes
O2 Pb1 O1 51.06(11) . . yes
O4 Pb1 O1 119.70(12) 1_645 . yes
O3 Pb1 O5 90.69(13) 1_645 . yes
O2 Pb1 O5 126.04(13) . . yes
O4 Pb1 O5 133.94(13) 1_645 . yes
O1 Pb1 O5 75.09(12) . . yes
O3 Pb1 C14 26.27(12) 1_645 1_645 ?
O2 Pb1 C14 85.35(13) . 1_645 ?
O4 Pb1 C14 26.39(11) 1_645 1_645 ?
O1 Pb1 C14 102.75(13) . 1_645 ?
O5 Pb1 C14 112.86(14) . 1_645 ?
O3 Pb1 O6 118.47(11) 1_645 . ?
O2 Pb1 O6 76.69(12) . . ?
O4 Pb1 O6 66.62(11) 1_645 . ?
O1 Pb1 O6 123.00(11) . . ?
O5 Pb1 O6 145.52(13) . . ?
C14 Pb1 O6 92.70(12) 1_645 . ?
O3 Pb1 O6 74.42(11) 1_645 2_755 ?
O2 Pb1 O6 151.68(13) . 2_755 ?
O4 Pb1 O6 68.11(11) 1_645 2_755 ?
O1 Pb1 O6 143.54(12) . 2_755 ?
O5 Pb1 O6 76.37(13) . 2_755 ?
C14 Pb1 O6 68.53(12) 1_645 2_755 ?
O6 Pb1 O6 93.24(10) . 2_755 ?
O3 Pb1 C1 86.72(13) 1_645 . ?
O2 Pb1 C1 25.51(12) . . ?
O4 Pb1 C1 103.52(12) 1_645 . ?
O1 Pb1 C1 25.67(12) . . ?
O5 Pb1 C1 100.52(13) . . ?
C14 Pb1 C1 96.12(13) 1_645 . ?
O6 Pb1 C1 99.21(13) . . ?
O6 Pb1 C1 160.76(13) 2_755 . ?
O3 Pb1 Pb1 98.57(8) 1_645 2_755 ?
O2 Pb1 Pb1 118.48(8) . 2_755 ?
O4 Pb1 Pb1 55.93(8) 1_645 2_755 ?
O1 Pb1 Pb1 169.35(8) . 2_755 ?
O5 Pb1 Pb1 115.16(10) . 2_755 ?
C14 Pb1 Pb1 76.50(9) 1_645 2_755 ?
O6 Pb1 Pb1 46.89(8) . 2_755 ?
O6 Pb1 Pb1 46.35(8) 2_755 2_755 ?
C1 Pb1 Pb1 143.74(10) . 2_755 ?
C3 S1 S2 104.33(15) . . ?
C8 S2 S1 105.47(15) . . ?
C1 O1 Pb1 89.7(3) . . ?
C1 O2 Pb1 96.7(3) . . ?
C14 O3 Pb1 94.3(3) . 1_465 ?
C14 O4 Pb1 91.0(3) . 1_465 ?
C15 O5 Pb1 124.1(4) . . ?
C18 O6 Pb1 116.5(3) . . ?
C18 O6 Pb1 107.2(4) . 2_755 ?
Pb1 O6 Pb1 86.76(10) . 2_755 ?
C15 N1 C16 121.5(6) . . ?
C15 N1 C17 121.0(7) . . ?
C16 N1 C17 117.5(6) . . ?
C18 N2 C20 122.2(6) . . ?
C18 N2 C19 119.9(6) . . ?
C20 N2 C19 117.9(6) . . ?
O1 C1 O2 122.0(4) . . ?
O1 C1 C2 118.8(4) . . ?
O2 C1 C2 119.2(4) . . ?
O1 C1 Pb1 64.7(2) . . ?
O2 C1 Pb1 57.8(2) . . ?
C2 C1 Pb1 172.7(3) . . ?
C7 C2 C3 118.7(4) . . ?
C7 C2 C1 117.9(4) . . ?
C3 C2 C1 123.5(4) . . ?
C4 C3 C2 119.2(4) . . ?
C4 C3 S1 121.5(4) . . ?
C2 C3 S1 119.3(3) . . ?
C5 C4 C3 120.8(5) . . ?
C5 C4 H4 119.6 . . ?
C3 C4 H4 119.6 . . ?
C4 C5 C6 120.5(5) . . ?
C4 C5 H5 119.7 . . ?
C6 C5 H5 119.7 . . ?
C7 C6 C5 119.2(5) . . ?
C7 C6 H6 120.4 . . ?
C5 C6 H6 120.4 . . ?
C6 C7 C2 121.5(5) . . ?
C6 C7 H7 119.2 . . ?
C2 C7 H7 119.2 . . ?
C9 C8 C13 118.9(4) . . ?
C9 C8 S2 122.1(3) . . ?
C13 C8 S2 119.0(3) . . ?
C10 C9 C8 121.0(4) . . ?
C10 C9 H9 119.5 . . ?
C8 C9 H9 119.5 . . ?
C11 C10 C9 120.5(5) . . ?
C11 C10 H10 119.8 . . ?
C9 C10 H10 119.8 . . ?
C10 C11 C12 119.7(5) . . ?
C10 C11 H11 120.1 . . ?
C12 C11 H11 120.1 . . ?
C11 C12 C13 121.4(5) . . ?
C11 C12 H12 119.3 . . ?
C13 C12 H12 119.3 . . ?
C12 C13 C8 118.4(4) . . ?
C12 C13 C14 119.1(4) . . ?
C8 C13 C14 122.4(4) . . ?
O3 C14 O4 122.1(4) . . ?
O3 C14 C13 120.0(4) . . ?
O4 C14 C13 117.9(4) . . ?
O3 C14 Pb1 59.5(2) . 1_465 ?
O4 C14 Pb1 62.6(2) . 1_465 ?
C13 C14 Pb1 178.8(3) . 1_465 ?
O5 C15 N1 125.0(6) . . ?
O5 C15 H15 117.5 . . ?
N1 C15 H15 117.5 . . ?
N1 C16 H16A 109.5 . . ?
N1 C16 H16B 109.5 . . ?
H16A C16 H16B 109.5 . . ?
N1 C16 H16C 109.5 . . ?
H16A C16 H16C 109.5 . . ?
H16B C16 H16C 109.5 . . ?
N1 C17 H17A 109.5 . . ?
N1 C17 H17B 109.5 . . ?
H17A C17 H17B 109.5 . . ?
N1 C17 H17C 109.5 . . ?
H17A C17 H17C 109.5 . . ?
H17B C17 H17C 109.5 . . ?
O6 C18 N2 125.0(6) . . ?
O6 C18 H18 117.5 . . ?
N2 C18 H18 117.5 . . ?
N2 C19 H19A 109.5 . . ?
N2 C19 H19B 109.5 . . ?
H19A C19 H19B 109.5 . . ?
N2 C19 H19C 109.5 . . ?
H19A C19 H19C 109.5 . . ?
H19B C19 H19C 109.5 . . ?
N2 C20 H20A 109.5 . . ?
N2 C20 H20B 109.5 . . ?
H20A C20 H20B 109.5 . . ?
N2 C20 H20C 109.5 . . ?
H20A C20 H20C 109.5 . . ?
H20B C20 H20C 109.5 . . ?

loop_
_geom_bond_atom_site_label_1
_geom_bond_atom_site_label_2
_geom_bond_distance
_geom_bond_site_symmetry_2
_geom_bond_publ_flag
Pb1 O3 2.444(4) 1_645 yes
Pb1 O2 2.459(4) . yes
Pb1 O4 2.514(3) 1_645 yes
Pb1 O1 2.608(3) . yes
Pb1 O5 2.702(4) . yes
Pb1 C14 2.830(4) 1_645 ?
Pb1 O6 2.846(4) . yes
Pb1 O6 2.872(4) 2_755 yes
Pb1 C1 2.886(4) . ?
Pb1 Pb1 3.9273(3) 2_755 yes
S1 C3 1.799(5) . yes
S1 S2 2.0540(16) . yes
S2 C8 1.788(5) . yes
O1 C1 1.250(6) . ?
O2 C1 1.252(6) . ?
O3 C14 1.256(5) . ?
O3 Pb1 2.444(4) 1_465 ?
O4 C14 1.258(6) . ?
O4 Pb1 2.514(3) 1_465 ?
O5 C15 1.221(7) . ?
O6 C18 1.245(7) . ?
O6 Pb1 2.872(4) 2_755 ?
N1 C15 1.332(7) . ?
N1 C16 1.436(10) . ?
N1 C17 1.457(9) . ?
N2 C18 1.298(7) . ?
N2 C20 1.434(9) . ?
N2 C19 1.454(9) . ?
C1 C2 1.502(6) . ?
C2 C7 1.395(7) . ?
C2 C3 1.400(6) . ?
C3 C4 1.381(6) . ?
C4 C5 1.375(8) . ?
C4 H4 0.9300 . ?
C5 C6 1.377(8) . ?
C5 H5 0.9300 . ?
C6 C7 1.369(7) . ?
C6 H6 0.9300 . ?
C7 H7 0.9300 . ?
C8 C9 1.401(6) . ?
C8 C13 1.410(6) . ?
C9 C10 1.373(7) . ?
C9 H9 0.9300 . ?
C10 C11 1.373(8) . ?
C10 H10 0.9300 . ?
C11 C12 1.381(7) . ?
C11 H11 0.9300 . ?
C12 C13 1.401(6) . ?
C12 H12 0.9300 . ?
C13 C14 1.487(6) . ?
C14 Pb1 2.830(4) 1_465 ?
C15 H15 0.9300 . ?
C16 H16A 0.9600 . ?
C16 H16B 0.9600 . ?
C16 H16C 0.9600 . ?
C17 H17A 0.9600 . ?
C17 H17B 0.9600 . ?
C17 H17C 0.9600 . ?
C18 H18 0.9300 . ?
C19 H19A 0.9600 . ?
C19 H19B 0.9600 . ?
C19 H19C 0.9600 . ?
C20 H20A 0.9600 . ?
C20 H20B 0.9600 . ?
C20 H20C 0.9600 . ?

loop_
_geom_torsion_atom_site_label_1
_geom_torsion_atom_site_label_2
_geom_torsion_atom_site_label_3
_geom_torsion_atom_site_label_4
_geom_torsion
_geom_torsion_site_symmetry_1
_geom_torsion_site_symmetry_2
_geom_torsion_site_symmetry_3
_geom_torsion_site_symmetry_4
_geom_torsion_publ_flag
C3 S1 S2 C8 90.8(2) . . . . yes
O3 Pb1 O1 C1 -95.6(3) 1_645 . . . ?
O2 Pb1 O1 C1 -4.2(3) . . . . ?
O4 Pb1 O1 C1 -55.6(3) 1_645 . . . ?
O5 Pb1 O1 C1 172.0(3) . . . . ?
C14 Pb1 O1 C1 -77.4(3) 1_645 . . . ?
O6 Pb1 O1 C1 24.4(4) . . . . ?
O6 Pb1 O1 C1 -148.4(3) 2_755 . . . ?
Pb1 Pb1 O1 C1 7.3(7) 2_755 . . . ?
O3 Pb1 O2 C1 88.5(3) 1_645 . . . ?
O4 Pb1 O2 C1 141.2(3) 1_645 . . . ?
O1 Pb1 O2 C1 4.3(3) . . . . ?
O5 Pb1 O2 C1 -0.3(4) . . . . ?
C14 Pb1 O2 C1 114.8(3) 1_645 . . . ?
O6 Pb1 O2 C1 -151.4(3) . . . . ?
O6 Pb1 O2 C1 137.1(3) 2_755 . . . ?
Pb1 Pb1 O2 C1 -173.3(3) 2_755 . . . ?
O3 Pb1 O5 C15 -102.5(5) 1_645 . . . ?
O2 Pb1 O5 C15 -15.6(6) . . . . ?
O4 Pb1 O5 C15 -136.4(5) 1_645 . . . ?
O1 Pb1 O5 C15 -19.3(5) . . . . ?
C14 Pb1 O5 C15 -117.0(5) 1_645 . . . ?
O6 Pb1 O5 C15 108.2(5) . . . . ?
O6 Pb1 O5 C15 -176.3(5) 2_755 . . . ?
C1 Pb1 O5 C15 -15.7(5) . . . . ?
Pb1 Pb1 O5 C15 157.7(5) 2_755 . . . ?
O3 Pb1 O6 C18 33.6(5) 1_645 . . . ?
O2 Pb1 O6 C18 -45.6(4) . . . . ?
O4 Pb1 O6 C18 43.2(4) 1_645 . . . ?
O1 Pb1 O6 C18 -68.1(5) . . . . ?
O5 Pb1 O6 C18 178.1(4) . . . . ?
C14 Pb1 O6 C18 39.0(4) 1_645 . . . ?
O6 Pb1 O6 C18 107.6(4) 2_755 . . . ?
C1 Pb1 O6 C18 -57.7(4) . . . . ?
Pb1 Pb1 O6 C18 107.6(4) 2_755 . . . ?
O3 Pb1 O6 Pb1 -74.02(13) 1_645 . . 2_755 ?
O2 Pb1 O6 Pb1 -153.21(15) . . . 2_755 ?
O4 Pb1 O6 Pb1 -64.45(11) 1_645 . . 2_755 ?
O1 Pb1 O6 Pb1 -175.73(11) . . . 2_755 ?
O5 Pb1 O6 Pb1 70.5(2) . . . 2_755 ?
C14 Pb1 O6 Pb1 -68.63(11) 1_645 . . 2_755 ?
O6 Pb1 O6 Pb1 0.0 2_755 . . 2_755 ?
C1 Pb1 O6 Pb1 -165.28(12) . . . 2_755 ?
Pb1 O1 C1 O2 7.6(5) . . . . ?
Pb1 O1 C1 C2 -172.7(4) . . . . ?
Pb1 O2 C1 O1 -8.2(6) . . . . ?
Pb1 O2 C1 C2 172.2(4) . . . . ?
O3 Pb1 C1 O1 82.2(3) 1_645 . . . ?
O2 Pb1 C1 O1 172.3(5) . . . . ?
O4 Pb1 C1 O1 132.5(3) 1_645 . . . ?
O5 Pb1 C1 O1 -7.9(3) . . . . ?
C14 Pb1 C1 O1 106.8(3) 1_645 . . . ?
O6 Pb1 C1 O1 -159.4(3) . . . . ?
O6 Pb1 C1 O1 70.9(5) 2_755 . . . ?
Pb1 Pb1 C1 O1 -177.7(2) 2_755 . . . ?
O3 Pb1 C1 O2 -90.1(3) 1_645 . . . ?
O4 Pb1 C1 O2 -39.8(3) 1_645 . . . ?
O1 Pb1 C1 O2 -172.3(5) . . . . ?
O5 Pb1 C1 O2 179.8(3) . . . . ?
C14 Pb1 C1 O2 -65.5(3) 1_645 . . . ?
O6 Pb1 C1 O2 28.2(3) . . . . ?
O6 Pb1 C1 O2 -101.5(5) 2_755 . . . ?
Pb1 Pb1 C1 O2 9.9(4) 2_755 . . . ?
O1 C1 C2 C7 -168.3(5) . . . . yes
O2 C1 C2 C7 11.3(7) . . . . yes
O1 C1 C2 C3 11.4(7) . . . . yes
O2 C1 C2 C3 -168.9(5) . . . . ?
C7 C2 C3 C4 0.6(7) . . . . ?
C1 C2 C3 C4 -179.1(5) . . . . ?
C7 C2 C3 S1 -179.3(4) . . . . ?
C1 C2 C3 S1 1.0(6) . . . . ?
S2 S1 C3 C4 -16.6(5) . . . . yes
S2 S1 C3 C2 163.3(3) . . . . yes
C2 C3 C4 C5 1.0(8) . . . . ?
S1 C3 C4 C5 -179.1(4) . . . . ?
C3 C4 C5 C6 -1.7(9) . . . . ?
C4 C5 C6 C7 0.7(10) . . . . ?
C5 C6 C7 C2 1.0(9) . . . . ?
C3 C2 C7 C6 -1.6(8) . . . . ?
C1 C2 C7 C6 178.1(5) . . . . ?
S1 S2 C8 C9 -23.5(4) . . . . yes
S1 S2 C8 C13 157.4(3) . . . . yes
C13 C8 C9 C10 -1.1(6) . . . . ?
S2 C8 C9 C10 179.8(4) . . . . ?
C8 C9 C10 C11 -1.5(7) . . . . ?
C9 C10 C11 C12 1.3(8) . . . . ?
C10 C11 C12 C13 1.6(8) . . . . ?
C11 C12 C13 C8 -4.2(7) . . . . ?
C11 C12 C13 C14 172.2(4) . . . . ?
C9 C8 C13 C12 3.9(6) . . . . ?
S2 C8 C13 C12 -177.0(3) . . . . ?
C9 C8 C13 C14 -172.4(4) . . . . ?
S2 C8 C13 C14 6.8(6) . . . . ?
Pb1 O3 C14 O4 -2.2(5) 1_465 . . . ?
Pb1 O3 C14 C13 -178.8(3) 1_465 . . . ?
Pb1 O4 C14 O3 2.1(4) 1_465 . . . ?
Pb1 O4 C14 C13 178.8(3) 1_465 . . . ?
C12 C13 C14 O3 16.5(6) . . . . yes
C8 C13 C14 O3 -167.3(4) . . . . ?
C12 C13 C14 O4 -160.3(4) . . . . ?
C8 C13 C14 O4 15.9(6) . . . . yes
Pb1 O5 C15 N1 -167.4(5) . . . . ?
C16 N1 C15 O5 0.6(10) . . . . ?
C17 N1 C15 O5 -178.4(7) . . . . ?
Pb1 O6 C18 N2 101.7(6) . . . . ?
Pb1 O6 C18 N2 -163.2(5) 2_755 . . . ?
C20 N2 C18 O6 -3.2(10) . . . . ?
C19 N2 C18 O6 176.9(7) . . . . ?
